data_7700113
loop_
_publ_author_name
'Starynowicz, Przemys\/law'
'Lisowski, Jerzy'

_publ_section_title
;
 Chirality transfer between hexaazamacrocycles in heterodinuclear rare
 earth complexes.
;
_journal_issue 24
_journal_name_full 'Dalton transactions (Cambridge, England : 2003)'
_journal_page_first 8717
_journal_page_last 8724
_journal_paper_doi 10.1039/c9dt01318k
_journal_volume 48
_journal_year 2019
_chemical_absolute_configuration ad
_chemical_formula_sum 'C54 H82 N17 Na O25 Yb2'
_chemical_formula_weight 1738.43
_space_group_crystal_system monoclinic
_space_group_IT_number 4
_space_group_name_Hall 'P 2yb'
_space_group_name_H-M_alt 'P 1 21 1'
_symmetry_space_group_name_Hall 'P 2yb'
_symmetry_space_group_name_H-M 'P 1 21 1'
_atom_sites_solution_hydrogens mixed
_atom_sites_solution_primary vecmap
_atom_sites_solution_secondary difmap
_audit_creation_method SHELXL-2017/1
_audit_update_record
;
2019-05-10 deposited with the CCDC.    2019-05-14 downloaded from the CCDC.
;
_cell_angle_alpha 90
_cell_angle_beta 109.97(2)
_cell_angle_gamma 90
_cell_formula_units_Z 2
_cell_length_a 14.129(3)
_cell_length_b 15.027(3)
_cell_length_c 16.584(3)
_cell_measurement_reflns_used 7437
_cell_measurement_temperature 100(2)
_cell_measurement_theta_max 28.7994
_cell_measurement_theta_min 2.8723
_cell_volume 3309.3(12)
_computing_cell_refinement
;
CrysAlisPro, Agilent Technologies,
Version 1.171.36.20 (release 27-06-2012 CrysAlis171 .NET)
(compiled Jul 11 2012,15:38:31)
;
_computing_data_collection
;
CrysAlisPro, Agilent Technologies,
Version 1.171.36.20 (release 27-06-2012 CrysAlis171 .NET)
(compiled Jul 11 2012,15:38:31)
;
_computing_data_reduction
;
CrysAlisPro, Agilent Technologies,
Version 1.171.36.20 (release 27-06-2012 CrysAlis171 .NET)
(compiled Jul 11 2012,15:38:31)
;
_computing_molecular_graphics 'DIAMOND 3.0d (Klaus Brandenburg)'
_computing_publication_material 'publCIF 1.9.5_c (S. P. Westrip)'
_computing_structure_refinement 'SHELXL-2017/1 (Sheldrick, 2017)'
_computing_structure_solution SHELXS97
_diffrn_ambient_temperature 100(2)
_diffrn_detector_area_resol_mean 10.3456
_diffrn_measured_fraction_theta_full 0.998
_diffrn_measured_fraction_theta_max 0.879
_diffrn_measurement_device_type 'Xcalibur, Ruby'
_diffrn_measurement_method '\w scans'
_diffrn_radiation_monochromator graphite
_diffrn_radiation_type MoK\a
_diffrn_radiation_wavelength 0.71073
_diffrn_reflns_av_R_equivalents 0.0223
_diffrn_reflns_av_unetI/netI 0.0397
_diffrn_reflns_Laue_measured_fraction_full 0.998
_diffrn_reflns_Laue_measured_fraction_max 0.879
_diffrn_reflns_limit_h_max 16
_diffrn_reflns_limit_h_min -19
_diffrn_reflns_limit_k_max 20
_diffrn_reflns_limit_k_min -18
_diffrn_reflns_limit_l_max 22
_diffrn_reflns_limit_l_min -22
_diffrn_reflns_number 17445
_diffrn_reflns_point_group_measured_fraction_full 0.801
_diffrn_reflns_point_group_measured_fraction_max 0.676
_diffrn_reflns_theta_full 25.500
_diffrn_reflns_theta_max 28.863
_diffrn_reflns_theta_min 2.878
_diffrn_source 'Enhance (Mo) X-ray Source'
_exptl_absorpt_coefficient_mu 2.909
_exptl_absorpt_correction_T_max 0.725
_exptl_absorpt_correction_T_min 0.331
_exptl_absorpt_correction_type analytical
_exptl_absorpt_process_details
;
CrysAlisPro, Agilent Technologies,
Version 1.171.36.20 (release 27-06-2012 CrysAlis171 .NET)
(compiled Jul 11 2012,15:38:31)
Analytical numeric absorption correction using a multifaceted crystal
            model based on expressions derived by R.C. Clark & J.S. Reid.
(Clark, R. C. & Reid, J. S. (1995). Acta Cryst. A51, 887-897)
;
_exptl_crystal_colour colourless
_exptl_crystal_density_diffrn 1.745
_exptl_crystal_description irregular
_exptl_crystal_F_000 1752
_exptl_crystal_recrystallization_method 'Re-crystallisation from solvent: methanol'
_exptl_crystal_size_max 0.6369
_exptl_crystal_size_mid 0.3365
_exptl_crystal_size_min 0.1234
_refine_diff_density_max 2.288
_refine_diff_density_min -0.984
_refine_diff_density_rms 0.109
_refine_ls_abs_structure_details
;
 Flack x determined using 3181 quotients [(I+)-(I-)]/[(I+)+(I-)]
 (Parsons, Flack and Wagner, Acta Cryst. B69 (2013) 249-259).
;
_refine_ls_abs_structure_Flack -0.023(6)
_refine_ls_extinction_method none
_refine_ls_goodness_of_fit_ref 1.057
_refine_ls_hydrogen_treatment mixed
_refine_ls_matrix_type full
_refine_ls_number_parameters 931
_refine_ls_number_reflns 11754
_refine_ls_number_restraints 15
_refine_ls_restrained_S_all 1.056
_refine_ls_R_factor_all 0.0321
_refine_ls_R_factor_gt 0.0281
_refine_ls_shift/su_max 0.004
_refine_ls_shift/su_mean 0.000
_refine_ls_structure_factor_coef Fsqd
_refine_ls_weighting_details 'w=1/[\s^2^(Fo^2^)+(0.0332P)^2^+1.0639P] where P=(Fo^2^+2Fc^2^)/3'
_refine_ls_weighting_scheme calc
_refine_ls_wR_factor_gt 0.0697
_refine_ls_wR_factor_ref 0.0723
_reflns_Friedel_coverage 0.484
_reflns_Friedel_fraction_full 0.587
_reflns_Friedel_fraction_max 0.458
_reflns_number_gt 10794
_reflns_number_total 11754
_reflns_threshold_expression 'I > 2\s(I)'
_cod_data_source_file c9dt01318k2.cif
_cod_data_source_block yb18
_cod_depositor_comments 'Adding full bibliography for 7700112--7700114.cif.'
_cod_database_code 7700113
_shelx_shelxl_version_number 2017/1
_shelx_space_group_comment
;
The symmetry employed for this shelxl refinement is uniquely defined
by the following loop, which should always be used as a source of
symmetry information in preference to the above space-group names.
They are only intended as comments.
;

loop_
_space_group_symop_operation_xyz
'x, y, z'
'-x, y+1/2, -z'

loop_
_atom_site_label
_atom_site_type_symbol
_atom_site_fract_x
_atom_site_fract_y
_atom_site_fract_z
_atom_site_U_iso_or_equiv
_atom_site_adp_type
_atom_site_occupancy
_atom_site_site_symmetry_order
_atom_site_calc_flag
_atom_site_refinement_flags_posn
_atom_site_refinement_flags_adp
Yb1 Yb 0.88386(2) 0.75576(2) 0.81771(2) 0.00789(12) Uani 1 1 d . .
Yb2 Yb 0.61965(2) 0.74418(2) 0.68110(2) 0.00755(12) Uani 1 1 d . .
Na Na 0.25465(16) 0.3445(2) 0.75022(14) 0.0220(6) Uani 1 1 d . .
O1 O 0.7774(3) 0.7559(4) 0.6851(2) 0.0093(10) Uani 1 1 d . .
H1T H 0.794665 0.759956 0.640910 0.011 Uiso 1 1 calc R U
O2 O 0.7265(3) 0.7477(4) 0.8141(2) 0.0109(9) Uani 1 1 d . .
H2T H 0.709158 0.746190 0.858408 0.013 Uiso 1 1 calc R U
OW1 O 1.0485(3) 0.7598(4) 0.9035(3) 0.0151(11) Uani 1 1 d D .
OW2 O 0.4555(3) 0.7423(5) 0.5953(3) 0.0148(11) Uani 1 1 d D .
OW3 O 0.3760(3) 0.7675(4) 0.4267(3) 0.0201(14) Uani 1 1 d . .
OW4 O 0.8718(3) 1.2457(5) 0.9266(3) 0.0173(10) Uani 1 1 d D .
OW5 O 0.0979(4) 0.2789(4) 0.7226(3) 0.0289(13) Uani 1 1 d D .
OW6 O 0.4049(3) 0.2680(3) 0.7745(3) 0.0250(12) Uani 1 1 d . .
O11 O 0.6604(3) 1.2450(5) 0.8422(3) 0.0193(11) Uani 1 1 d . .
O12 O 0.5623(3) 1.2224(4) 0.7108(3) 0.0185(14) Uani 1 1 d . .
O13 O 0.7113(3) 1.1624(4) 0.7574(3) 0.0163(11) Uani 1 1 d . .
O21 O 0.8385(3) 0.2691(4) 0.6517(3) 0.0198(13) Uani 1 1 d . .
O22 O 0.7883(3) 0.3389(4) 0.7442(3) 0.0161(11) Uani 1 1 d . .
O23 O 0.9361(3) 0.2760(4) 0.7862(3) 0.0273(17) Uani 1 1 d . .
O31 O 0.8437(3) 0.7656(6) 0.5300(3) 0.039(2) Uani 1 1 d . .
O32 O 0.9372(5) 0.7501(7) 0.4537(4) 0.074(3) Uani 1 1 d . .
O33 O 0.7984(4) 0.8236(4) 0.4037(3) 0.0392(15) Uani 1 1 d . .
O41 O 0.7339(3) 1.1286(4) 0.2454(3) 0.0223(11) Uani 1 1 d . .
O42 O 0.7225(4) 1.0074(4) 0.3122(3) 0.0293(12) Uani 1 1 d . .
O43 O 0.7535(4) 1.0003(3) 0.1931(3) 0.0276(12) Uani 1 1 d . .
O51 O 0.6592(3) 0.7453(6) 0.9740(3) 0.0307(14) Uani 1 1 d . .
O52 O 0.5611(4) 0.7353(6) 1.0495(3) 0.0440(18) Uani 1 1 d . .
O53 O 0.7053(4) 0.8012(5) 1.1012(4) 0.055(2) Uani 1 1 d . .
O01 O 1.2191(3) 0.7233(4) 0.8760(3) 0.0269(15) Uani 1 1 d D .
O02 O 0.2869(3) 0.7450(4) 0.6331(3) 0.0221(12) Uani 1 1 d . .
N1 N 0.9636(3) 0.6387(3) 0.7410(3) 0.0107(10) Uani 1 1 d . .
N2 N 0.9925(3) 0.8129(3) 0.7197(3) 0.0096(10) Uani 1 1 d . .
N3 N 0.8801(4) 0.9237(3) 0.7746(3) 0.0105(10) Uani 1 1 d . .
N4 N 0.8748(4) 0.8759(3) 0.9288(3) 0.0107(10) Uani 1 1 d . .
N5 N 0.8916(3) 0.7036(3) 0.9760(3) 0.0108(10) Uani 1 1 d . .
N6 N 0.8689(4) 0.5882(4) 0.8486(3) 0.0120(11) Uani 1 1 d . .
N7 N 0.5587(4) 0.6102(3) 0.7529(3) 0.0113(10) Uani 1 1 d . .
N8 N 0.5043(3) 0.7765(3) 0.7791(3) 0.0090(10) Uani 1 1 d . .
N9 N 0.6016(4) 0.9057(3) 0.7297(3) 0.0101(10) Uani 1 1 d . .
N10 N 0.6143(3) 0.8743(3) 0.5750(3) 0.0109(10) Uani 1 1 d . .
N11 N 0.6157(3) 0.7061(3) 0.5198(3) 0.0108(10) Uani 1 1 d . .
N12 N 0.6567(3) 0.5825(4) 0.6434(3) 0.0114(11) Uani 1 1 d . .
N01 N 0.6461(4) 1.2090(4) 0.7710(4) 0.0137(13) Uani 1 1 d . .
N02 N 0.8528(4) 0.2943(5) 0.7268(4) 0.0163(14) Uani 1 1 d . .
N03 N 0.8593(4) 0.7800(4) 0.4624(4) 0.0235(15) Uani 1 1 d . .
N04 N 0.7363(4) 1.0447(5) 0.2503(3) 0.0201(13) Uani 1 1 d . .
N05 N 0.6421(4) 0.7614(4) 1.0417(3) 0.0210(14) Uani 1 1 d . .
C1 C 0.9514(4) 0.5513(4) 0.7496(4) 0.0128(13) Uani 1 1 d . .
C2 C 0.9820(4) 0.4856(4) 0.7055(4) 0.0165(14) Uani 1 1 d . .
H2 H 0.973924 0.425864 0.716204 0.020 Uiso 1 1 calc R U
C3 C 1.0252(5) 0.5106(4) 0.6445(4) 0.0179(14) Uani 1 1 d . .
H3 H 1.045093 0.468339 0.612551 0.021 Uiso 1 1 calc R U
C4 C 1.0372(5) 0.6007(5) 0.6339(4) 0.0146(15) Uani 1 1 d . .
H4 H 1.065102 0.620485 0.593758 0.017 Uiso 1 1 calc R U
C5 C 1.0072(4) 0.6612(5) 0.6836(4) 0.0124(14) Uani 1 1 d . .
C6 C 1.0211(4) 0.7581(5) 0.6751(4) 0.0136(13) Uani 1 1 d . .
H6 H 1.051121 0.778569 0.636675 0.016 Uiso 1 1 calc R U
C7 C 1.0014(5) 0.9082(5) 0.7041(4) 0.0140(15) Uani 1 1 d . .
H7 H 1.050820 0.933295 0.756012 0.017 Uiso 1 1 calc R U
C8 C 1.0343(5) 0.9332(5) 0.6289(4) 0.0174(16) Uani 1 1 d . .
H8A H 1.101847 0.910848 0.639194 0.021 Uiso 1 1 calc R U
H8B H 0.989770 0.905053 0.577264 0.021 Uiso 1 1 calc R U
C9 C 1.0333(5) 1.0333(5) 0.6150(4) 0.0254(16) Uani 1 1 d . .
H9A H 1.080671 1.061808 0.664987 0.031 Uiso 1 1 calc R U
H9B H 1.053230 1.046480 0.565831 0.031 Uiso 1 1 calc R U
C10 C 0.9281(5) 1.0684(5) 0.5998(4) 0.0264(16) Uani 1 1 d . .
H10A H 0.880988 1.040062 0.549531 0.032 Uiso 1 1 calc R U
H10B H 0.926418 1.131975 0.589482 0.032 Uiso 1 1 calc R U
C11 C 0.8972(5) 1.0495(4) 0.6778(4) 0.0183(14) Uani 1 1 d . .
H11A H 0.829981 1.072548 0.667711 0.022 Uiso 1 1 calc R U
H11B H 0.943064 1.079460 0.727649 0.022 Uiso 1 1 calc R U
C12 C 0.8988(4) 0.9490(4) 0.6949(4) 0.0121(12) Uani 1 1 d . .
H12 H 0.847531 0.920602 0.646177 0.015 Uiso 1 1 calc R U
C13 C 0.8638(5) 0.9847(7) 0.8215(5) 0.0142(18) Uani 1 1 d . .
H13 H 0.854503 1.043184 0.802025 0.017 Uiso 1 1 calc R U
C14 C 0.8599(4) 0.9622(4) 0.9065(4) 0.0138(13) Uani 1 1 d . .
C15 C 0.8480(4) 1.0287(4) 0.9601(4) 0.0146(13) Uani 1 1 d . .
H15 H 0.837384 1.087351 0.941202 0.018 Uiso 1 1 calc R U
C16 C 0.8521(5) 1.0063(4) 1.0428(4) 0.0181(14) Uani 1 1 d . .
H16 H 0.845425 1.049410 1.080738 0.022 Uiso 1 1 calc R U
C17 C 0.8663(5) 0.9179(5) 1.0665(4) 0.0176(15) Uani 1 1 d . .
H17 H 0.869217 0.900420 1.121122 0.021 Uiso 1 1 calc R U
C18 C 0.8761(5) 0.8554(5) 1.0086(4) 0.0108(15) Uani 1 1 d . .
C19 C 0.8830(4) 0.7600(5) 1.0299(4) 0.0105(15) Uani 1 1 d . .
H19 H 0.881094 0.741129 1.082722 0.013 Uiso 1 1 calc R U
C20 C 0.8885(5) 0.6085(5) 0.9964(4) 0.0113(14) Uani 1 1 d . .
H20 H 0.957235 0.585300 1.011500 0.014 Uiso 1 1 calc R U
C21 C 0.8512(5) 0.5864(5) 1.0709(4) 0.0134(14) Uani 1 1 d . .
H21A H 0.899045 0.609357 1.123852 0.016 Uiso 1 1 calc R U
H21B H 0.787296 0.615920 1.061428 0.016 Uiso 1 1 calc R U
C22 C 0.8382(5) 0.4870(4) 1.0805(4) 0.0171(14) Uani 1 1 d . .
H22A H 0.808822 0.476931 1.124787 0.021 Uiso 1 1 calc R U
H22B H 0.903578 0.458311 1.098379 0.021 Uiso 1 1 calc R U
C23 C 0.7708(4) 0.4459(4) 0.9968(4) 0.0171(13) Uani 1 1 d . .
H23A H 0.704097 0.471899 0.980303 0.021 Uiso 1 1 calc R U
H23B H 0.764798 0.382354 1.004261 0.021 Uiso 1 1 calc R U
C24 C 0.8166(5) 0.4630(4) 0.9265(4) 0.0132(13) Uani 1 1 d . .
H24A H 0.882959 0.436120 0.942727 0.016 Uiso 1 1 calc R U
H24B H 0.774576 0.436056 0.873138 0.016 Uiso 1 1 calc R U
C25 C 0.8246(4) 0.5623(4) 0.9142(3) 0.0089(12) Uani 1 1 d . .
H25 H 0.756556 0.587362 0.897116 0.011 Uiso 1 1 calc R U
C26 C 0.9013(5) 0.5275(6) 0.8117(4) 0.0111(16) Uani 1 1 d . .
H26 H 0.893558 0.468035 0.823730 0.013 Uiso 1 1 calc R U
C31 C 0.5842(4) 0.5254(4) 0.7420(4) 0.0142(13) Uani 1 1 d . .
C32 C 0.5624(5) 0.4527(5) 0.7841(4) 0.0182(14) Uani 1 1 d . .
H32 H 0.578809 0.395405 0.772204 0.022 Uiso 1 1 calc R U
C33 C 0.5154(5) 0.4666(4) 0.8446(4) 0.0168(14) Uani 1 1 d . .
H33 H 0.500427 0.419523 0.874552 0.020 Uiso 1 1 calc R U
C34 C 0.4922(5) 0.5535(5) 0.8580(4) 0.0184(16) Uani 1 1 d . .
H34 H 0.462656 0.565798 0.899011 0.022 Uiso 1 1 calc R U
C35 C 0.5124(5) 0.6218(5) 0.8111(4) 0.0114(14) Uani 1 1 d . .
C36 C 0.4847(4) 0.7143(5) 0.8221(4) 0.0122(14) Uani 1 1 d . .
H36 H 0.452489 0.727104 0.861114 0.015 Uiso 1 1 calc R U
C37 C 0.4799(5) 0.8680(4) 0.7953(4) 0.0124(14) Uani 1 1 d . .
H37 H 0.429128 0.890171 0.742645 0.015 Uiso 1 1 calc R U
C38 C 0.4390(5) 0.8813(5) 0.8683(4) 0.0148(15) Uani 1 1 d . .
H38A H 0.483571 0.852514 0.919581 0.018 Uiso 1 1 calc R U
H38B H 0.373412 0.853285 0.853410 0.018 Uiso 1 1 calc R U
C39 C 0.4293(5) 0.9803(4) 0.8873(4) 0.0197(14) Uani 1 1 d . .
H39A H 0.380747 1.008535 0.837794 0.024 Uiso 1 1 calc R U
H39B H 0.405371 0.986141 0.935364 0.024 Uiso 1 1 calc R U
C40 C 0.5315(5) 1.0266(4) 0.9086(4) 0.0183(14) Uani 1 1 d . .
H40A H 0.525171 1.088894 0.921173 0.022 Uiso 1 1 calc R U
H40B H 0.579894 0.999323 0.958920 0.022 Uiso 1 1 calc R U
C41 C 0.5681(5) 1.0184(4) 0.8329(4) 0.0158(13) Uani 1 1 d . .
H41A H 0.633034 1.047384 0.846719 0.019 Uiso 1 1 calc R U
H41B H 0.521205 1.048684 0.783750 0.019 Uiso 1 1 calc R U
C42 C 0.5778(4) 0.9215(4) 0.8094(4) 0.0096(12) Uani 1 1 d . .
H42 H 0.631278 0.894091 0.857225 0.011 Uiso 1 1 calc R U
C43 C 0.6108(5) 0.9730(7) 0.6872(5) 0.0138(19) Uani 1 1 d . .
H43 H 0.611607 1.029981 0.709261 0.017 Uiso 1 1 calc R U
C44 C 0.6202(4) 0.9598(4) 0.6017(4) 0.0122(13) Uani 1 1 d . .
C45 C 0.6282(4) 1.0321(5) 0.5519(4) 0.0160(14) Uani 1 1 d . .
H45 H 0.632753 1.089640 0.573489 0.019 Uiso 1 1 calc R U
C46 C 0.6292(5) 1.0171(5) 0.4700(4) 0.0184(14) Uani 1 1 d . .
H46 H 0.633297 1.064240 0.434930 0.022 Uiso 1 1 calc R U
C47 C 0.6238(5) 0.9305(5) 0.4417(4) 0.0175(16) Uani 1 1 d . .
H47 H 0.624855 0.918226 0.387030 0.021 Uiso 1 1 calc R U
C49 C 0.6179(4) 0.7686(5) 0.4694(4) 0.0124(17) Uani 1 1 d . .
H49 H 0.620189 0.755412 0.415312 0.015 Uiso 1 1 calc R U
C48 C 0.6169(5) 0.8611(5) 0.4955(4) 0.0106(15) Uani 1 1 d . .
C50 C 0.6282(5) 0.6138(5) 0.4950(5) 0.0118(15) Uani 1 1 d . .
H50 H 0.562795 0.584235 0.481683 0.014 Uiso 1 1 calc R U
C51 C 0.6610(5) 0.6028(5) 0.4170(4) 0.0163(14) Uani 1 1 d . .
H51A H 0.720464 0.638880 0.424782 0.020 Uiso 1 1 calc R U
H51B H 0.607980 0.624526 0.366479 0.020 Uiso 1 1 calc R U
C52 C 0.6845(5) 0.5063(4) 0.4021(4) 0.0211(15) Uani 1 1 d . .
H52A H 0.623107 0.471441 0.386317 0.025 Uiso 1 1 calc R U
H52B H 0.710589 0.503565 0.355119 0.025 Uiso 1 1 calc R U
C53 C 0.7612(5) 0.4674(4) 0.4823(4) 0.0207(15) Uani 1 1 d . .
H53A H 0.824118 0.499907 0.496267 0.025 Uiso 1 1 calc R U
H53B H 0.774107 0.405714 0.472195 0.025 Uiso 1 1 calc R U
C54 C 0.7216(5) 0.4732(4) 0.5568(4) 0.0164(13) Uani 1 1 d . .
H54A H 0.660076 0.438827 0.543282 0.020 Uiso 1 1 calc R U
H54B H 0.770751 0.447681 0.607664 0.020 Uiso 1 1 calc R U
C55 C 0.7009(4) 0.5686(4) 0.5750(4) 0.0109(12) Uani 1 1 d . .
H55 H 0.764855 0.601021 0.591564 0.013 Uiso 1 1 calc R U
C56 C 0.6349(5) 0.5145(7) 0.6786(4) 0.0136(19) Uani 1 1 d . .
H56 H 0.650941 0.457971 0.664354 0.016 Uiso 1 1 calc R U
C01 C 1.2990(5) 0.6987(5) 0.9533(4) 0.0254(16) Uani 1 1 d . .
H01A H 1.277102 0.706826 1.001575 0.038 Uiso 1 1 calc R U
H01B H 1.356744 0.735464 0.959976 0.038 Uiso 1 1 calc R U
H01C H 1.316434 0.637426 0.949857 0.038 Uiso 1 1 calc R U
C02 C 0.2146(6) 0.7187(6) 0.5541(5) 0.045(2) Uani 1 1 d . .
H02A H 0.157477 0.757673 0.540251 0.068 Uiso 1 1 calc R U
H02B H 0.193592 0.658743 0.558747 0.068 Uiso 1 1 calc R U
H02C H 0.243838 0.721814 0.509720 0.068 Uiso 1 1 calc R U
H1W1 H 1.075(4) 0.762(6) 0.9618(13) 0.03(2) Uiso 1 1 d D .
H2W1 H 1.101(2) 0.741(8) 0.887(4) 0.12(5) Uiso 1 1 d D .
H1W2 H 0.439(5) 0.759(8) 0.539(3) 0.08(4) Uiso 1 1 d D .
H2W2 H 0.395(2) 0.732(6) 0.602(4) 0.03(2) Uiso 1 1 d D .
H1W4 H 0.901(3) 1.251(4) 0.886(2) 0.003(14) Uiso 1 1 d D .
H2W4 H 0.807(2) 1.230(5) 0.898(3) 0.05(3) Uiso 1 1 d D .
H1W5 H 0.043(5) 0.286(13) 0.738(7) 0.28(11) Uiso 1 1 d D .
H2W5 H 0.073(7) 0.256(6) 0.669(3) 0.09(4) Uiso 1 1 d D .
HO01 H 1.228(7) 0.692(6) 0.832(4) 0.09(4) Uiso 1 1 d D .

loop_
_atom_site_aniso_label
_atom_site_aniso_U_11
_atom_site_aniso_U_22
_atom_site_aniso_U_33
_atom_site_aniso_U_23
_atom_site_aniso_U_13
_atom_site_aniso_U_12
Yb1 0.00691(11) 0.0098(3) 0.00671(13) -0.00030(13) 0.00197(10) 0.00045(13)
Yb2 0.00707(11) 0.0087(3) 0.00649(13) 0.00036(13) 0.00180(10) 0.00004(13)
Na 0.0174(13) 0.0298(17) 0.0217(15) 0.0009(11) 0.0106(12) 0.0019(11)
O1 0.0088(16) 0.015(3) 0.0054(18) 0.003(3) 0.0040(15) 0.003(3)
O2 0.0122(17) 0.014(3) 0.0086(19) 0.002(3) 0.0062(16) -0.002(3)
OW1 0.0100(17) 0.025(3) 0.008(2) 0.002(3) -0.0002(17) 0.001(3)
OW2 0.0089(17) 0.026(3) 0.008(2) 0.000(3) 0.0015(16) -0.001(3)
OW3 0.017(2) 0.032(4) 0.009(2) -0.001(2) 0.0014(18) 0.006(2)
OW4 0.0157(19) 0.022(3) 0.013(2) -0.001(2) 0.0039(18) -0.003(3)
OW5 0.028(2) 0.037(4) 0.027(3) -0.009(3) 0.017(2) -0.007(2)
OW6 0.020(2) 0.028(3) 0.031(3) -0.006(2) 0.014(2) 0.001(2)
O11 0.0157(19) 0.030(3) 0.011(2) 0.000(2) 0.0029(18) 0.003(3)
O12 0.0107(19) 0.029(4) 0.014(2) -0.002(2) 0.0015(18) -0.002(2)
O13 0.015(2) 0.014(3) 0.020(3) -0.001(2) 0.006(2) 0.001(2)
O21 0.024(2) 0.024(3) 0.013(2) -0.006(2) 0.0082(19) -0.004(2)
O22 0.017(2) 0.013(3) 0.020(3) -0.003(2) 0.008(2) 0.002(2)
O23 0.012(2) 0.050(5) 0.016(2) 0.012(3) -0.0009(19) 0.002(3)
O31 0.018(2) 0.084(7) 0.011(2) -0.004(3) 0.002(2) -0.007(4)
O32 0.074(4) 0.124(7) 0.039(4) 0.042(5) 0.037(3) 0.073(6)
O33 0.038(3) 0.058(4) 0.029(3) 0.012(3) 0.021(3) 0.022(3)
O41 0.025(2) 0.028(3) 0.017(2) 0.0034(19) 0.010(2) 0.004(2)
O42 0.029(3) 0.037(3) 0.024(3) 0.014(2) 0.011(2) -0.005(2)
O43 0.029(3) 0.028(3) 0.028(3) -0.003(2) 0.012(2) 0.004(2)
O51 0.021(2) 0.055(4) 0.016(2) 0.004(3) 0.007(2) 0.000(3)
O52 0.029(3) 0.077(5) 0.030(3) -0.008(4) 0.016(2) -0.033(4)
O53 0.046(3) 0.096(6) 0.034(3) -0.032(3) 0.026(3) -0.045(4)
O01 0.019(2) 0.042(4) 0.020(2) -0.010(3) 0.007(2) 0.010(2)
O02 0.0149(19) 0.034(3) 0.018(2) 0.003(2) 0.0067(18) -0.001(2)
N1 0.011(2) 0.011(3) 0.008(2) -0.002(2) 0.001(2) 0.001(2)
N2 0.009(2) 0.008(3) 0.010(2) 0.001(2) 0.001(2) 0.000(2)
N3 0.012(2) 0.011(3) 0.009(2) 0.000(2) 0.004(2) 0.002(2)
N4 0.011(2) 0.013(3) 0.008(2) -0.002(2) 0.002(2) 0.002(2)
N5 0.007(2) 0.014(3) 0.011(2) 0.003(2) 0.003(2) 0.000(2)
N6 0.012(2) 0.014(3) 0.010(2) 0.003(2) 0.004(2) 0.002(2)
N7 0.012(2) 0.011(3) 0.010(2) -0.001(2) 0.001(2) -0.002(2)
N8 0.009(2) 0.010(3) 0.008(2) -0.001(2) 0.0037(19) -0.0030(19)
N9 0.009(2) 0.010(3) 0.011(3) 0.001(2) 0.004(2) 0.000(2)
N10 0.009(2) 0.010(3) 0.012(3) 0.002(2) 0.001(2) 0.000(2)
N11 0.006(2) 0.012(3) 0.011(2) -0.002(2) -0.0007(19) 0.000(2)
N12 0.011(2) 0.014(3) 0.009(2) -0.005(2) 0.003(2) 0.000(2)
N01 0.017(3) 0.009(4) 0.017(3) 0.004(3) 0.009(2) -0.003(3)
N02 0.016(3) 0.019(4) 0.014(3) 0.002(3) 0.005(2) -0.005(3)
N03 0.024(3) 0.028(4) 0.020(3) -0.004(3) 0.009(2) -0.002(3)
N04 0.014(3) 0.031(4) 0.016(3) 0.006(2) 0.005(2) -0.001(2)
N05 0.018(2) 0.028(4) 0.015(3) 0.000(3) 0.003(2) -0.007(3)
C1 0.014(3) 0.012(3) 0.013(3) -0.002(3) 0.005(2) 0.004(2)
C2 0.015(3) 0.013(3) 0.023(3) -0.002(3) 0.008(3) -0.002(3)
C3 0.018(3) 0.015(3) 0.021(3) -0.003(3) 0.008(3) 0.002(3)
C4 0.018(3) 0.015(4) 0.014(3) 0.000(3) 0.009(3) 0.000(3)
C5 0.008(3) 0.016(4) 0.011(3) 0.002(3) 0.001(2) 0.003(3)
C6 0.012(2) 0.019(4) 0.013(3) -0.002(3) 0.008(2) 0.003(3)
C7 0.014(3) 0.014(4) 0.015(3) -0.001(3) 0.006(3) -0.002(3)
C8 0.020(3) 0.017(4) 0.019(3) 0.004(3) 0.010(3) -0.003(3)
C9 0.040(4) 0.019(4) 0.029(4) 0.005(3) 0.026(3) 0.000(3)
C10 0.042(4) 0.018(4) 0.024(4) 0.008(3) 0.017(3) 0.005(3)
C11 0.022(3) 0.013(3) 0.022(4) 0.000(3) 0.010(3) 0.002(3)
C12 0.015(3) 0.010(3) 0.012(3) 0.000(2) 0.005(2) -0.002(2)
C13 0.013(3) 0.007(5) 0.022(4) 0.003(3) 0.005(3) 0.000(4)
C14 0.007(3) 0.019(3) 0.016(3) 0.001(3) 0.005(2) 0.003(3)
C15 0.016(3) 0.006(3) 0.023(3) -0.006(3) 0.008(3) -0.001(3)
C16 0.022(3) 0.016(3) 0.019(3) -0.010(3) 0.010(3) -0.004(3)
C17 0.017(3) 0.024(4) 0.014(3) -0.001(3) 0.008(3) -0.005(3)
C18 0.008(3) 0.016(4) 0.010(3) -0.001(3) 0.005(2) -0.005(3)
C19 0.012(2) 0.011(4) 0.006(3) 0.001(3) -0.001(2) 0.000(3)
C20 0.010(3) 0.010(4) 0.013(3) -0.001(3) 0.003(2) 0.000(3)
C21 0.019(3) 0.010(3) 0.013(3) 0.003(3) 0.007(3) 0.000(3)
C22 0.020(3) 0.020(4) 0.014(3) 0.007(3) 0.010(3) 0.006(3)
C23 0.018(3) 0.016(3) 0.020(3) 0.006(3) 0.011(3) 0.004(3)
C24 0.017(3) 0.011(3) 0.015(3) 0.003(3) 0.009(3) 0.005(3)
C25 0.008(3) 0.012(3) 0.007(3) 0.003(2) 0.002(2) 0.003(2)
C26 0.014(3) 0.010(4) 0.009(3) 0.000(3) 0.002(3) -0.001(3)
C31 0.014(3) 0.013(3) 0.012(3) 0.002(3) 0.000(3) 0.004(3)
C32 0.019(3) 0.012(3) 0.020(4) -0.001(3) 0.003(3) 0.000(3)
C33 0.020(3) 0.011(3) 0.020(3) 0.005(3) 0.007(3) -0.001(3)
C34 0.016(3) 0.027(4) 0.012(3) 0.004(3) 0.004(3) 0.000(3)
C35 0.011(3) 0.014(4) 0.009(3) -0.001(3) 0.003(2) -0.004(3)
C36 0.010(3) 0.018(4) 0.009(3) -0.001(3) 0.004(2) -0.001(2)
C37 0.015(3) 0.009(3) 0.014(3) 0.000(3) 0.006(3) -0.001(3)
C38 0.020(3) 0.012(4) 0.015(3) 0.004(3) 0.009(3) -0.001(3)
C39 0.024(3) 0.019(4) 0.024(3) -0.006(3) 0.018(3) 0.003(3)
C40 0.025(3) 0.012(3) 0.020(3) -0.006(3) 0.011(3) 0.000(3)
C41 0.020(3) 0.011(3) 0.018(3) -0.003(3) 0.008(3) -0.002(3)
C42 0.011(3) 0.012(3) 0.007(3) 0.001(2) 0.006(2) 0.001(2)
C43 0.010(3) 0.015(5) 0.018(4) -0.005(3) 0.007(3) 0.001(3)
C44 0.007(3) 0.016(3) 0.012(3) 0.002(3) 0.002(2) 0.001(2)
C45 0.012(3) 0.013(3) 0.025(4) 0.005(3) 0.009(3) 0.004(3)
C46 0.020(3) 0.019(4) 0.018(3) 0.009(3) 0.009(3) 0.006(3)
C47 0.015(3) 0.026(4) 0.013(3) 0.003(3) 0.007(3) 0.006(3)
C49 0.010(2) 0.017(5) 0.012(3) 0.002(3) 0.005(2) 0.005(3)
C48 0.005(3) 0.020(4) 0.006(3) -0.001(3) 0.001(2) 0.000(3)
C50 0.011(3) 0.010(4) 0.013(3) 0.000(3) 0.002(3) 0.000(3)
C51 0.019(3) 0.017(4) 0.013(3) -0.005(3) 0.004(3) 0.002(3)
C52 0.031(4) 0.019(4) 0.015(3) -0.010(3) 0.011(3) 0.001(3)
C53 0.024(3) 0.014(3) 0.026(4) -0.003(3) 0.012(3) 0.006(3)
C54 0.020(3) 0.013(3) 0.020(3) -0.003(3) 0.010(3) 0.001(3)
C55 0.010(3) 0.011(3) 0.012(3) -0.001(2) 0.004(2) 0.001(2)
C56 0.011(3) 0.015(5) 0.013(4) -0.001(3) 0.001(3) -0.001(4)
C01 0.023(3) 0.033(4) 0.024(4) -0.001(3) 0.013(3) 0.003(3)
C02 0.039(4) 0.056(6) 0.041(5) -0.006(5) 0.013(4) -0.002(4)

loop_
_atom_type_symbol
_atom_type_description
_atom_type_scat_dispersion_real
_atom_type_scat_dispersion_imag
_atom_type_scat_source
C C 0.0033 0.0016 'International Tables Vol C Tables 4.2.6.8 and 6.1.1.4'
H H 0.0000 0.0000 'International Tables Vol C Tables 4.2.6.8 and 6.1.1.4'
N N 0.0061 0.0033 'International Tables Vol C Tables 4.2.6.8 and 6.1.1.4'
O O 0.0106 0.0060 'International Tables Vol C Tables 4.2.6.8 and 6.1.1.4'
Na Na 0.0362 0.0249 'International Tables Vol C Tables 4.2.6.8 and 6.1.1.4'
Yb Yb -0.3850 5.5486 'International Tables Vol C Tables 4.2.6.8 and 6.1.1.4'

loop_
_geom_angle_atom_site_label_1
_geom_angle_atom_site_label_2
_geom_angle_atom_site_label_3
_geom_angle
_geom_angle_site_symmetry_1
_geom_angle_site_symmetry_3
O1 Yb1 O2 68.56(13) . .
O1 Yb1 OW1 146.01(14) . .
O2 Yb1 OW1 145.43(14) . .
O1 Yb1 N6 97.16(19) . .
O2 Yb1 N6 78.64(19) . .
OW1 Yb1 N6 92.13(19) . .
O1 Yb1 N4 121.51(18) . .
O2 Yb1 N4 76.43(18) . .
OW1 Yb1 N4 79.99(17) . .
N6 Yb1 N4 120.31(16) . .
O1 Yb1 N3 77.45(19) . .
O2 Yb1 N3 96.8(2) . .
OW1 Yb1 N3 93.79(19) . .
N6 Yb1 N3 174.03(14) . .
N4 Yb1 N3 61.68(16) . .
O1 Yb1 N1 77.15(16) . .
O2 Yb1 N1 122.86(19) . .
OW1 Yb1 N1 78.81(17) . .
N6 Yb1 N1 61.60(16) . .
N4 Yb1 N1 158.78(15) . .
N3 Yb1 N1 118.89(15) . .
O1 Yb1 N5 139.25(15) . .
O2 Yb1 N5 73.56(14) . .
OW1 Yb1 N5 72.95(15) . .
N6 Yb1 N5 60.40(16) . .
N4 Yb1 N5 60.77(16) . .
N3 Yb1 N5 122.31(16) . .
N1 Yb1 N5 113.08(15) . .
O1 Yb1 N2 74.69(14) . .
O2 Yb1 N2 140.18(15) . .
OW1 Yb1 N2 72.61(15) . .
N6 Yb1 N2 121.59(15) . .
N4 Yb1 N2 112.06(16) . .
N3 Yb1 N2 59.80(15) . .
N1 Yb1 N2 60.19(15) . .
N5 Yb1 N2 145.55(13) . .
O1 Yb1 Yb2 34.34(9) . .
O2 Yb1 Yb2 34.24(10) . .
OW1 Yb1 Yb2 178.77(16) . .
N6 Yb1 Yb2 86.64(10) . .
N4 Yb1 Yb2 100.64(11) . .
N3 Yb1 Yb2 87.44(10) . .
N1 Yb1 Yb2 100.58(10) . .
N5 Yb1 Yb2 106.41(10) . .
N2 Yb1 Yb2 108.04(9) . .
O2 Yb2 O1 68.31(13) . .
O2 Yb2 OW2 146.14(14) . .
O1 Yb2 OW2 145.34(14) . .
O2 Yb2 N9 76.91(19) . .
O1 Yb2 N9 96.93(19) . .
OW2 Yb2 N9 91.07(19) . .
O2 Yb2 N12 97.91(19) . .
O1 Yb2 N12 78.40(19) . .
OW2 Yb2 N12 94.81(19) . .
N9 Yb2 N12 174.11(14) . .
O2 Yb2 N10 120.48(19) . .
O1 Yb2 N10 76.01(17) . .
OW2 Yb2 N10 78.39(18) . .
N9 Yb2 N10 61.71(15) . .
N12 Yb2 N10 119.88(16) . .
O2 Yb2 N7 77.51(18) . .
O1 Yb2 N7 121.98(18) . .
OW2 Yb2 N7 81.47(18) . .
N9 Yb2 N7 119.54(16) . .
N12 Yb2 N7 61.22(16) . .
N10 Yb2 N7 159.86(15) . .
O2 Yb2 N8 75.07(13) . .
O1 Yb2 N8 140.65(14) . .
OW2 Yb2 N8 71.52(14) . .
N9 Yb2 N8 60.24(15) . .
N12 Yb2 N8 121.49(16) . .
N10 Yb2 N8 112.59(15) . .
N7 Yb2 N8 60.56(15) . .
O2 Yb2 N11 139.99(14) . .
O1 Yb2 N11 74.23(14) . .
OW2 Yb2 N11 72.98(14) . .
N9 Yb2 N11 122.07(16) . .
N12 Yb2 N11 60.37(16) . .
N10 Yb2 N11 60.60(16) . .
N7 Yb2 N11 112.63(15) . .
N8 Yb2 N11 144.47(13) . .
O2 Yb2 Yb1 34.24(9) . .
O1 Yb2 Yb1 34.09(9) . .
OW2 Yb2 Yb1 177.95(17) . .
N9 Yb2 Yb1 87.18(10) . .
N12 Yb2 Yb1 86.95(10) . .
N10 Yb2 Yb1 99.82(10) . .
N7 Yb2 Yb1 100.32(10) . .
N8 Yb2 Yb1 108.44(10) . .
N11 Yb2 Yb1 107.09(10) . .
OW5 Na OW6 125.2(2) . .
OW5 Na O53 87.8(2) . 2_647
OW6 Na O53 78.95(19) . 2_647
OW5 Na O33 78.85(19) . 2_646
OW6 Na O33 93.1(2) . 2_646
O53 Na O33 156.7(3) 2_647 2_646
OW5 Na O43 107.7(2) . 2_646
OW6 Na O43 123.07(19) . 2_646
O53 Na O43 84.0(2) 2_647 2_646
O33 Na O43 118.2(2) 2_646 2_646
OW5 Na O42 122.4(2) . 2_646
OW6 Na O42 106.94(18) . 2_646
O53 Na O42 127.8(2) 2_647 2_646
O33 Na O42 75.49(19) 2_646 2_646
O43 Na O42 48.51(17) 2_646 2_646
OW5 Na N04 117.5(2) . 2_646
OW6 Na N04 117.21(18) . 2_646
O53 Na N04 106.0(2) 2_647 2_646
O33 Na N04 97.1(2) 2_646 2_646
O43 Na N04 24.17(14) 2_646 2_646
O42 Na N04 24.34(13) 2_646 2_646
Yb1 O1 Yb2 111.56(16) . .
Yb1 O2 Yb2 111.52(16) . .
N03 O33 Na 140.9(5) . 2_656
N04 O42 Na 91.1(4) . 2_656
N04 O43 Na 99.5(4) . 2_656
N05 O53 Na 142.8(4) . 2_657
C1 N1 C5 115.5(6) . .
C1 N1 Yb1 120.7(4) . .
C5 N1 Yb1 123.2(4) . .
C6 N2 C7 118.0(5) . .
C6 N2 Yb1 120.1(4) . .
C7 N2 Yb1 120.8(4) . .
C13 N3 C12 119.0(6) . .
C13 N3 Yb1 121.2(5) . .
C12 N3 Yb1 119.8(4) . .
C14 N4 C18 115.9(6) . .
C14 N4 Yb1 120.8(4) . .
C18 N4 Yb1 123.0(4) . .
C19 N5 C20 118.0(5) . .
C19 N5 Yb1 120.6(4) . .
C20 N5 Yb1 120.6(4) . .
C26 N6 C25 118.5(6) . .
C26 N6 Yb1 122.5(5) . .
C25 N6 Yb1 119.0(4) . .
C35 N7 C31 115.7(6) . .
C35 N7 Yb2 122.6(4) . .
C31 N7 Yb2 121.1(4) . .
C36 N8 C37 118.7(5) . .
C36 N8 Yb2 119.9(4) . .
C37 N8 Yb2 120.4(4) . .
C43 N9 C42 117.7(6) . .
C43 N9 Yb2 122.3(5) . .
C42 N9 Yb2 119.9(4) . .
C48 N10 C44 116.2(5) . .
C48 N10 Yb2 123.0(4) . .
C44 N10 Yb2 120.4(4) . .
C49 N11 C50 118.8(5) . .
C49 N11 Yb2 119.8(4) . .
C50 N11 Yb2 120.6(4) . .
C56 N12 C55 118.1(6) . .
C56 N12 Yb2 122.8(5) . .
C55 N12 Yb2 119.0(4) . .
O13 N01 O11 121.7(5) . .
O13 N01 O12 119.7(6) . .
O11 N01 O12 118.6(5) . .
O22 N02 O21 120.9(6) . .
O22 N02 O23 119.4(6) . .
O21 N02 O23 119.7(6) . .
O31 N03 O32 118.9(6) . .
O31 N03 O33 120.9(6) . .
O32 N03 O33 120.2(6) . .
O42 N04 O43 120.9(7) . .
O42 N04 O41 119.7(6) . .
O43 N04 O41 119.4(5) . .
O42 N04 Na 64.6(4) . 2_656
O43 N04 Na 56.3(4) . 2_656
O41 N04 Na 175.7(4) . 2_656
O53 N05 O51 120.1(6) . .
O53 N05 O52 120.2(6) . .
O51 N05 O52 119.7(6) . .
N1 C1 C2 124.7(6) . .
N1 C1 C26 114.9(6) . .
C2 C1 C26 120.4(6) . .
C1 C2 C3 118.9(6) . .
C4 C3 C2 117.2(6) . .
C3 C4 C5 119.3(6) . .
N1 C5 C4 124.3(7) . .
N1 C5 C6 115.1(6) . .
C4 C5 C6 120.6(6) . .
N2 C6 C5 120.3(6) . .
N2 C7 C8 117.1(6) . .
N2 C7 C12 105.9(5) . .
C8 C7 C12 111.3(5) . .
C9 C8 C7 112.3(6) . .
C10 C9 C8 109.2(6) . .
C9 C10 C11 110.1(5) . .
C10 C11 C12 110.4(6) . .
N3 C12 C7 105.0(5) . .
N3 C12 C11 114.9(5) . .
C7 C12 C11 111.5(5) . .
N3 C13 C14 119.7(8) . .
N4 C14 C15 124.1(6) . .
N4 C14 C13 115.6(6) . .
C15 C14 C13 120.2(7) . .
C14 C15 C16 118.9(6) . .
C17 C16 C15 117.8(6) . .
C16 C17 C18 119.6(6) . .
N4 C18 C17 123.6(7) . .
N4 C18 C19 115.7(6) . .
C17 C18 C19 120.6(6) . .
N5 C19 C18 119.8(6) . .
N5 C20 C25 107.0(5) . .
N5 C20 C21 116.1(6) . .
C25 C20 C21 111.1(5) . .
C22 C21 C20 112.6(6) . .
C21 C22 C23 111.4(5) . .
C22 C23 C24 109.3(5) . .
C25 C24 C23 109.7(5) . .
N6 C25 C24 115.3(5) . .
N6 C25 C20 105.5(5) . .
C24 C25 C20 112.1(5) . .
N6 C26 C1 119.9(8) . .
N7 C31 C32 123.9(6) . .
N7 C31 C56 114.7(7) . .
C32 C31 C56 121.3(7) . .
C31 C32 C33 119.1(6) . .
C34 C33 C32 117.1(6) . .
C35 C34 C33 120.5(6) . .
N7 C35 C34 123.6(6) . .
N7 C35 C36 115.1(6) . .
C34 C35 C36 121.4(6) . .
N8 C36 C35 120.7(6) . .
N8 C37 C38 116.5(5) . .
N8 C37 C42 105.1(5) . .
C38 C37 C42 112.0(5) . .
C37 C38 C39 112.0(5) . .
C40 C39 C38 110.1(5) . .
C41 C40 C39 109.4(5) . .
C40 C41 C42 112.0(5) . .
N9 C42 C41 116.4(5) . .
N9 C42 C37 104.2(5) . .
C41 C42 C37 112.4(5) . .
N9 C43 C44 119.1(8) . .
N10 C44 C45 123.7(6) . .
N10 C44 C43 115.1(6) . .
C45 C44 C43 121.0(7) . .
C46 C45 C44 119.1(6) . .
C47 C46 C45 118.1(6) . .
C46 C47 C48 119.7(6) . .
N11 C49 C48 120.5(6) . .
N10 C48 C47 123.2(6) . .
N10 C48 C49 115.9(6) . .
C47 C48 C49 120.8(6) . .
N11 C50 C51 116.0(6) . .
N11 C50 C55 106.5(5) . .
C51 C50 C55 112.2(5) . .
C50 C51 C52 112.7(6) . .
C53 C52 C51 110.8(5) . .
C52 C53 C54 109.8(5) . .
C55 C54 C53 111.5(5) . .
N12 C55 C54 116.5(5) . .
N12 C55 C50 105.5(5) . .
C54 C55 C50 111.5(5) . .
N12 C56 C31 119.7(8) . .

loop_
_geom_bond_atom_site_label_1
_geom_bond_atom_site_label_2
_geom_bond_distance
_geom_bond_site_symmetry_2
_geom_bond_publ_flag
Yb1 O1 2.200(4) . yes
Yb1 O2 2.207(4) . yes
Yb1 OW1 2.275(4) . yes
Yb1 N6 2.592(5) . yes
Yb1 N4 2.614(5) . yes
Yb1 N3 2.619(5) . yes
Yb1 N1 2.639(5) . yes
Yb1 N5 2.706(5) . yes
Yb1 N2 2.727(5) . yes
Yb1 Yb2 3.6498(10) . yes
Yb2 O2 2.207(4) . yes
Yb2 O1 2.214(4) . yes
Yb2 OW2 2.269(4) . yes
Yb2 N9 2.598(5) . yes
Yb2 N12 2.606(5) . yes
Yb2 N10 2.614(5) . yes
Yb2 N7 2.630(5) . yes
Yb2 N8 2.710(5) . yes
Yb2 N11 2.717(5) . yes
Na OW5 2.322(5) . ?
Na OW6 2.325(5) . ?
Na O53 2.421(6) 2_647 ?
Na O33 2.422(6) 2_646 ?
Na O43 2.540(6) 2_646 ?
Na O42 2.720(6) 2_646 ?
Na N04 3.011(8) 2_646 ?
O11 N01 1.251(7) . ?
O12 N01 1.278(7) . ?
O13 N01 1.238(7) . ?
O21 N02 1.251(7) . ?
O22 N02 1.242(7) . ?
O23 N02 1.280(7) . ?
O31 N03 1.234(7) . ?
O32 N03 1.243(8) . ?
O33 N03 1.244(7) . ?
O41 N04 1.263(8) . ?
O42 N04 1.241(7) . ?
O43 N04 1.250(7) . ?
O51 N05 1.250(7) . ?
O52 N05 1.257(7) . ?
O53 N05 1.236(7) . ?
O01 C01 1.436(8) . ?
O02 C02 1.414(9) . ?
N1 C1 1.338(8) . ?
N1 C5 1.342(8) . ?
N2 C6 1.263(8) . ?
N2 C7 1.468(8) . ?
N3 C13 1.272(10) . ?
N3 C12 1.483(7) . ?
N4 C14 1.345(8) . ?
N4 C18 1.353(8) . ?
N5 C19 1.267(8) . ?
N5 C20 1.473(8) . ?
N6 C26 1.267(10) . ?
N6 C25 1.480(7) . ?
N7 C35 1.349(8) . ?
N7 C31 1.354(8) . ?
N8 C36 1.262(8) . ?
N8 C37 1.464(8) . ?
N9 C43 1.263(11) . ?
N9 C42 1.490(7) . ?
N10 C48 1.347(8) . ?
N10 C44 1.352(8) . ?
N11 C49 1.265(8) . ?
N11 C50 1.474(8) . ?
N12 C56 1.265(10) . ?
N12 C55 1.485(7) . ?
C1 C2 1.382(8) . ?
C1 C26 1.479(9) . ?
C2 C3 1.400(9) . ?
C3 C4 1.383(9) . ?
C4 C5 1.388(9) . ?
C5 C6 1.481(9) . ?
C7 C8 1.520(9) . ?
C7 C12 1.533(8) . ?
C8 C9 1.520(9) . ?
C9 C10 1.515(9) . ?
C10 C11 1.525(9) . ?
C11 C12 1.535(9) . ?
C13 C14 1.469(9) . ?
C14 C15 1.385(9) . ?
C15 C16 1.395(9) . ?
C16 C17 1.380(10) . ?
C17 C18 1.383(10) . ?
C18 C19 1.472(10) . ?
C20 C25 1.522(8) . ?
C20 C21 1.536(9) . ?
C21 C22 1.520(9) . ?
C22 C23 1.520(9) . ?
C23 C24 1.536(8) . ?
C24 C25 1.516(8) . ?
C31 C32 1.387(9) . ?
C31 C56 1.470(9) . ?
C32 C33 1.394(9) . ?
C33 C34 1.383(10) . ?
C34 C35 1.375(10) . ?
C35 C36 1.473(9) . ?
C37 C38 1.523(9) . ?
C37 C42 1.547(8) . ?
C38 C39 1.536(9) . ?
C39 C40 1.531(8) . ?
C40 C41 1.518(8) . ?
C41 C42 1.525(8) . ?
C43 C44 1.481(9) . ?
C44 C45 1.392(9) . ?
C45 C46 1.382(9) . ?
C46 C47 1.377(10) . ?
C47 C48 1.397(10) . ?
C49 C48 1.458(9) . ?
C50 C51 1.526(10) . ?
C50 C55 1.531(9) . ?
C51 C52 1.526(9) . ?
C52 C53 1.517(9) . ?
C53 C54 1.523(9) . ?
C54 C55 1.514(8) . ?
